data_4035574
loop_
_publ_author_name
'Nechaev, Anton A.'
'Van Hecke, Kristof'
'Zaman, Manzoor'
'Kashtanov, Stepan'
'Ungur, Liviu'
'Pereshivko, Olga P.'
'Peshkov, Vsevolod A.'
'Van der Eycken, Erik V.'

_publ_section_title
;
 Gold-Catalyzed Post-Ugi Ipso-Cyclization with Switchable
 Diastereoselectivity.
;
_journal_issue 15
_journal_name_full 'The Journal of organic chemistry'
_journal_page_first 8170
_journal_page_last 8182
_journal_paper_doi 10.1021/acs.joc.8b00953
_journal_volume 83
_journal_year 2018
_chemical_formula_moiety 'C22 H24 N2 O3'
_chemical_formula_sum 'C22 H24 N2 O3'
_chemical_formula_weight 364.43
_space_group_crystal_system triclinic
_space_group_IT_number 2
_space_group_name_Hall '-P 1'
_space_group_name_H-M_alt 'P -1'
_atom_sites_solution_hydrogens mixed
_audit_creation_date 2017-09-18
_audit_creation_method
;
Olex2 1.2
(compiled Aug 10 2017 17:28:52 for OlexSys, GUI svn.r5381)
;
_cell_angle_alpha 65.187(2)
_cell_angle_beta 85.6988(15)
_cell_angle_gamma 89.9095(15)
_cell_formula_units_Z 4
_cell_length_a 10.06464(15)
_cell_length_b 13.9350(3)
_cell_length_c 16.1031(3)
_cell_measurement_reflns_used 46512
_cell_measurement_temperature 100.0(1)
_cell_measurement_theta_max 75.2620
_cell_measurement_theta_min 4.3670
_cell_volume 2043.09(7)
_computing_cell_refinement 'CrysAlisPro 1.171.38.41 (Rigaku OD, 2015)'
_computing_data_collection 'CrysAlisPro 1.171.38.41 (Rigaku OD, 2015)'
_computing_data_reduction 'CrysAlisPro 1.171.38.41 (Rigaku OD, 2015)'
_computing_molecular_graphics 'Olex2 (Dolomanov et al., 2009)'
_computing_publication_material 'Olex2 (Dolomanov et al., 2009)'
_computing_structure_refinement 'ShelXL (Sheldrick, 2015)'
_diffrn_ambient_environment N~2~
_diffrn_ambient_temperature 100.0(1)
_diffrn_detector 'CCD plate'
_diffrn_detector_area_resol_mean 10.4839
_diffrn_detector_type Atlas
_diffrn_measured_fraction_theta_full 0.999
_diffrn_measured_fraction_theta_max 0.980
_diffrn_measurement_details
;
List of Runs (angles in degrees, time in seconds):

  # Type    Start    End  Width  t~exp~   \w     \q     \k     \f   Frames
--------------------------------------------------------------------------
  1  \w   -114.00 -14.00   1.00    2.00    --  -41.68 -55.00  36.00  100
  2  \w    -69.00  30.00   1.00    2.00    --  -41.68  55.00 179.00   99
  3  \w     14.00 114.00   1.00    2.00    --   41.68  55.00 179.00  100
  4  \w     37.00 137.00   1.00    8.00    --  109.13 -55.00  36.00  100
  5  \w     81.00 178.00   1.00    8.00    --  109.13  55.00 179.00   97
  6  \w   -115.00 -14.00   1.00    2.00    --  -41.68 -57.00 -90.00  101
  7  \w      1.00  83.00   1.00    2.00    --   41.68 -99.00   0.00   82
  8  \w     23.00  98.00   1.00    2.00    --   41.68-125.00 -90.00   75
  9  \w    -30.00  69.00   1.00    2.00    --   41.68 -55.00  36.00   99
 10  \w     17.00 116.00   1.00    2.00    --   41.68  38.00 -60.00   99
 11  \w     26.00 109.00   1.00    8.00    --  109.13 -94.00 120.00   83
 12  \w     80.00 178.00   1.00    8.00    --  109.13  61.00 -30.00   98
 13  \w     36.00 121.00   1.00    8.00    --  109.13-125.00  60.00   85
 14  \w     79.00 178.00   1.00    8.00    --  109.13  67.00-132.88   99
 15  \w     81.00 178.00   1.00    8.00    --  109.13  30.00 -30.00   97
 16  \w     80.00 178.00   1.00    8.00    --  109.13  61.00 -90.00   98
 17  \w     26.00 109.00   1.00    8.00    --  109.13 -94.00-120.00   83
 18  \w     77.00 178.00   1.00    8.00    --  109.13  77.00 -90.00  101
 19  \w     83.00 178.00   1.00    8.00    --  109.13  45.00 -90.00   95
 20  \w     82.00 178.00   1.00    8.00    --  109.13  50.00 -41.64   96
 21  \w     80.00 178.00   1.00    8.00    --  109.13  61.00 -60.00   98
 22  \w     77.00 178.00   1.00    8.00    --  109.13  77.00  60.00  101
 23  \w     80.00 178.00   1.00    8.00    --  109.13  61.00-120.00   98
 24  \w     77.00 178.00   1.00    8.00    --  109.13  73.00 -95.29  101
 25  \w     83.00 178.00   1.00    8.00    --  109.13  45.00 -30.00   95
 26  \w     94.00 178.00   1.00    8.00    --  109.13 125.00  90.00   84
 27  \w   -118.00  -9.00   1.00    2.00    --  -41.68 -77.00-120.00  109
 28  \w   -118.00  -9.00   1.00    2.00    --  -41.68 -77.00 150.00  109
 29  \w   -118.00  -9.00   1.00    2.00    --  -41.68 -77.00  30.00  109
 30  \w   -122.00  -1.00   1.00    2.00    --  -41.68 -19.00  60.00  121
 31  \w      1.00  83.00   1.00    2.00    --   41.68 -99.00 -90.00   82
 32  \w     17.00 116.00   1.00    2.00    --   41.68  38.00-150.00   99
 33  \w      9.00 118.00   1.00    2.00    --   41.68  77.00  30.00  109
 34  \w      9.00 118.00   1.00    2.00    --   41.68  77.00 150.00  109
 35  \w     77.00 178.00   1.00    8.00    --  109.13  77.00 -30.00  101
 36  \w     80.00 178.00   1.00    8.00    --  109.13  61.00-180.00   98
 37  \w     80.00 178.00   1.00    8.00    --  109.13  61.00 150.00   98
 38  \w     77.00 178.00   1.00    8.00    --  109.13  77.00  30.00  101
 39  \w     77.00 178.00   1.00    8.00    --  109.13  77.00-180.00  101
 40  \w     80.00 178.00   1.00    8.00    --  109.13  61.00  90.00   98
 41  \w     80.00 178.00   1.00    8.00    --  109.13  61.00   0.00   98
 42  \w     80.00 178.00   1.00    8.00    --  109.13  61.00 120.00   98
 43  \w     80.00 178.00   1.00    8.00    --  109.13  61.00  60.00   98
 44  \w     26.00 109.00   1.00    8.00    --  109.13 -94.00-180.00   83
 45  \w     83.00 178.00   1.00    8.00    --  109.13  45.00  30.00   95
 46  \w     77.00 178.00   1.00    8.00    --  109.13  77.00  90.00  101
 47  \w     77.00 178.00   1.00    8.00    --  109.13  77.00 120.00  101
 48  \w     82.00 178.00   1.00    8.00    --  109.13  52.00-125.40   96
 49  \w     80.00 178.00   1.00    8.00    --  109.13  61.00  30.00   98
 50  \w     80.00 178.00   1.00    8.00    --  109.13  61.00-150.00   98
 51  \w   -116.00 -17.00   1.00    2.00    --  -41.68 -38.00-180.00   99
 52  \w   -116.00 -17.00   1.00    2.00    --  -41.68 -38.00-120.00   99
 53  \w   -116.00 -17.00   1.00    2.00    --  -41.68 -38.00 150.00   99
 54  \w   -115.00 -14.00   1.00    2.00    --  -41.68 -57.00   0.00  101
 55  \w    -46.00 130.00   1.00    2.00    --   41.68   0.00-180.00  176
 56  \w     14.00 115.00   1.00    2.00    --   41.68  57.00-120.00  101
 57  \w    -46.00 130.00   1.00    2.00    --   41.68   0.00-150.00  176
 58  \w      9.00 118.00   1.00    2.00    --   41.68  77.00 -90.00  109
 59  \w     26.00  97.00   1.00    8.00    --  109.13 -94.00  30.00   71
 60  \w     81.00 178.00   1.00    8.00    --  109.13  57.00  74.61   97
 61  \w     77.00 178.00   1.00    8.00    --  109.13  77.00   0.00  101
 62  \w     77.00 178.00   1.00    8.00    --  109.13  77.00-120.00  101
 63  \w     77.00 178.00   1.00    8.00    --  109.13  77.00 -60.00  101
;
_diffrn_measurement_device 'four-circle diffractometer'
_diffrn_measurement_device_type 'SuperNova, Dual, Cu at zero, Atlas'
_diffrn_measurement_method '\w scans'
_diffrn_orient_matrix_type 'CrysAlisPro convention (1999,Acta A55,543-557)'
_diffrn_orient_matrix_UB_11 -0.0294845000
_diffrn_orient_matrix_UB_12 -0.0715846000
_diffrn_orient_matrix_UB_13 0.1030432000
_diffrn_orient_matrix_UB_21 -0.1199800000
_diffrn_orient_matrix_UB_22 0.0672744000
_diffrn_orient_matrix_UB_23 0.0037052000
_diffrn_orient_matrix_UB_31 -0.0912217000
_diffrn_orient_matrix_UB_32 -0.0721648000
_diffrn_orient_matrix_UB_33 -0.0235314000
_diffrn_radiation_monochromator mirror
_diffrn_radiation_probe x-ray
_diffrn_radiation_type CuK\a
_diffrn_radiation_wavelength 1.54184
_diffrn_reflns_av_R_equivalents 0.0333
_diffrn_reflns_av_unetI/netI 0.0149
_diffrn_reflns_Laue_measured_fraction_full 0.999
_diffrn_reflns_Laue_measured_fraction_max 0.980
_diffrn_reflns_limit_h_max 12
_diffrn_reflns_limit_h_min -12
_diffrn_reflns_limit_k_max 17
_diffrn_reflns_limit_k_min -17
_diffrn_reflns_limit_l_max 20
_diffrn_reflns_limit_l_min -20
_diffrn_reflns_number 78067
_diffrn_reflns_point_group_measured_fraction_full 0.999
_diffrn_reflns_point_group_measured_fraction_max 0.980
_diffrn_reflns_theta_full 67.684
_diffrn_reflns_theta_max 75.711
_diffrn_reflns_theta_min 3.034
_diffrn_source 'micro-focus sealed X-ray tube'
_diffrn_source_type 'SuperNova (Cu) X-ray Source'
_exptl_absorpt_coefficient_mu 0.637
_exptl_absorpt_correction_T_max 0.983
_exptl_absorpt_correction_T_min 0.973
_exptl_absorpt_correction_type gaussian
_exptl_absorpt_process_details
;
CrysAlisPro 1.171.38.41 (Rigaku Oxford Diffraction, 2015)
Numerical absorption correction based on gaussian integration over
			a multifaceted crystal model
Empirical absorption correction using spherical harmonics,
 implemented in SCALE3 ABSPACK scaling algorithm.
;
_exptl_crystal_colour 'clear colourless'
_exptl_crystal_colour_lustre clear
_exptl_crystal_colour_primary colourless
_exptl_crystal_density_diffrn 1.185
_exptl_crystal_description block
_exptl_crystal_F_000 776
_exptl_crystal_size_max 0.246
_exptl_crystal_size_mid 0.161
_exptl_crystal_size_min 0.155
_refine_diff_density_max 0.257
_refine_diff_density_min -0.236
_refine_diff_density_rms 0.043
_refine_ls_extinction_method none
_refine_ls_goodness_of_fit_ref 1.052
_refine_ls_hydrogen_treatment mixed
_refine_ls_matrix_type full
_refine_ls_number_parameters 501
_refine_ls_number_reflns 8339
_refine_ls_number_restraints 2
_refine_ls_restrained_S_all 1.052
_refine_ls_R_factor_all 0.0440
_refine_ls_R_factor_gt 0.0406
_refine_ls_shift/su_max 0.001
_refine_ls_shift/su_mean 0.000
_refine_ls_structure_factor_coef Fsqd
_refine_ls_weighting_details 'w=1/[\s^2^(Fo^2^)+(0.0514P)^2^+0.7997P] where P=(Fo^2^+2Fc^2^)/3'
_refine_ls_weighting_scheme calc
_refine_ls_wR_factor_gt 0.1041
_refine_ls_wR_factor_ref 0.1083
_reflns_Friedel_coverage 0.000
_reflns_number_gt 7706
_reflns_number_total 8339
_reflns_threshold_expression 'I > 2\s(I)'
_cod_data_source_file jo8b00953_si_002.cif
_cod_data_source_block evde_ugent009_sq
_cod_database_code 4035574
_shelxl_version_number 2013-4
_chemical_oxdiff_formula 'C22 H24 N2 O3'
_shelx_space_group_comment
;
The symmetry employed for this shelxl refinement is uniquely defined
by the following loop, which should always be used as a source of
symmetry information in preference to the above space-group names.
They are only intended as comments.
;
_reflns_odcompleteness_completeness 99.97
_reflns_odcompleteness_iscentric 1
_reflns_odcompleteness_theta 66.97
_olex2_refinement_description
;
1. Fixed Uiso
 At 1.2 times of:
  All C(H) groups, All C(H,H) groups
 At 1.5 times of:
  All C(H,H,H) groups
2. Restrained distances
 N2-H2 = N4-H4
 0.88 with sigma of 0.01
3.a Ternary CH refined with riding coordinates:
 C11(H11), C33(H33)
3.b Aromatic/amide H refined with riding coordinates:
 C3(H3), C6(H6), C7(H7), C8(H8), C9(H9), C13(H13), C14(H14), C15(H15),
 C16(H16), C17(H17), C25(H25), C28(H28), C29(H29), C30(H30), C31(H31), C35(H35),
  C36(H36), C37(H37), C38(H38), C39(H39)
3.c Idealised Me refined as rotating group:
 C5(H5A,H5B,H5C), C20(H20A,H20B,H20C), C21(H21A,H21B,H21C), C22(H22A,H22B,
 H22C), C27(H27A,H27B,H27C), C42(H42A,H42B,H42C), C43(H43A,H43B,H43C), C44(H44A,
 H44B,H44C)
;
_olex2_exptl_crystal_mounting_method 'mounted on a nylon loop'
_olex2_submission_special_instructions 'No special instructions were received'
_oxdiff_exptl_absorpt_empirical_details
;
Empirical correction (ABSPACK) includes:
- Absorption correction using spherical harmonics
- Frame scaling
;
_oxdiff_exptl_absorpt_empirical_full_max 1.226
_oxdiff_exptl_absorpt_empirical_full_min 0.847

loop_
_space_group_symop_operation_xyz
'x, y, z'
'-x, -y, -z'

loop_
_atom_site_label
_atom_site_type_symbol
_atom_site_fract_x
_atom_site_fract_y
_atom_site_fract_z
_atom_site_U_iso_or_equiv
_atom_site_adp_type
_atom_site_occupancy
_atom_site_site_symmetry_order
_atom_site_calc_flag
_atom_site_refinement_flags_posn
O1 O 0.43400(9) 0.78258(7) 0.20999(6) 0.02855(19) Uani 1 1 d .
O2 O 0.24827(8) 1.07934(7) 0.05128(6) 0.02826(19) Uani 1 1 d .
O3 O 0.12977(8) 1.04210(6) 0.24004(6) 0.02484(18) Uani 1 1 d .
N1 N 0.36744(9) 0.94015(7) 0.21115(6) 0.0197(2) Uani 1 1 d .
N2 N 0.03051(9) 0.87905(8) 0.28659(7) 0.0217(2) Uani 1 1 d D
C1 C 0.40604(11) 1.05203(9) 0.16364(8) 0.0203(2) Uani 1 1 d .
C2 C 0.52607(11) 1.05016(10) 0.09950(8) 0.0231(2) Uani 1 1 d .
C3 C 0.54419(11) 0.95125(10) 0.11032(8) 0.0237(2) Uani 1 1 d .
H3 H 0.6113 0.9301 0.0773 0.028 Uiso 1 1 calc R
C4 C 0.44573(11) 0.87936(9) 0.18066(8) 0.0218(2) Uani 1 1 d .
C5 C 0.59916(13) 1.14889(11) 0.03371(9) 0.0305(3) Uani 1 1 d .
H5A H 0.6762 1.1307 0.0028 0.046 Uiso 1 1 calc GR
H5B H 0.6298 1.1884 0.0671 0.046 Uiso 1 1 calc GR
H5C H 0.5396 1.1925 -0.0120 0.046 Uiso 1 1 calc GR
C6 C 0.44877(12) 1.09961(9) 0.22615(8) 0.0238(2) Uani 1 1 d .
H6 H 0.4973 1.0580 0.2768 0.029 Uiso 1 1 calc R
C7 C 0.42064(13) 1.19822(10) 0.21265(9) 0.0280(3) Uani 1 1 d .
H7 H 0.4551 1.2271 0.2509 0.034 Uiso 1 1 calc R
C8 C 0.33814(13) 1.26233(10) 0.14051(9) 0.0292(3) Uani 1 1 d .
H8 H 0.3226 1.3332 0.1315 0.035 Uiso 1 1 calc R
C9 C 0.28324(12) 1.22524(10) 0.08632(9) 0.0278(3) Uani 1 1 d .
H9 H 0.2309 1.2706 0.0396 0.033 Uiso 1 1 calc R
C10 C 0.30153(11) 1.11667(10) 0.09691(8) 0.0233(2) Uani 1 1 d .
C11 C 0.26872(11) 0.89134(9) 0.28997(8) 0.0201(2) Uani 1 1 d .
H11 H 0.2537 0.8164 0.2994 0.024 Uiso 1 1 calc R
C12 C 0.32022(12) 0.88786(9) 0.37788(8) 0.0228(2) Uani 1 1 d .
C13 C 0.43363(13) 0.82954(11) 0.40844(9) 0.0308(3) Uani 1 1 d .
H13 H 0.4756 0.7951 0.3740 0.037 Uiso 1 1 calc R
C14 C 0.48558(14) 0.82132(12) 0.48837(10) 0.0379(3) Uani 1 1 d .
H14 H 0.5626 0.7813 0.5087 0.046 Uiso 1 1 calc R
C15 C 0.42511(17) 0.87146(12) 0.53816(10) 0.0414(3) Uani 1 1 d .
H15 H 0.4610 0.8668 0.5926 0.050 Uiso 1 1 calc R
C16 C 0.31237(17) 0.92853(12) 0.50894(10) 0.0395(3) Uani 1 1 d .
H16 H 0.2705 0.9625 0.5438 0.047 Uiso 1 1 calc R
C17 C 0.25944(14) 0.93677(10) 0.42896(9) 0.0298(3) Uani 1 1 d .
H17 H 0.1816 0.9760 0.4095 0.036 Uiso 1 1 calc R
C18 C 0.13536(11) 0.94532(9) 0.26900(7) 0.0200(2) Uani 1 1 d .
C19 C -0.10803(12) 0.91123(10) 0.26815(9) 0.0278(3) Uani 1 1 d .
C20 C -0.19172(14) 0.80972(12) 0.29744(12) 0.0421(4) Uani 1 1 d .
H20A H -0.1577 0.7702 0.2628 0.063 Uiso 1 1 calc GR
H20B H -0.2847 0.8272 0.2851 0.063 Uiso 1 1 calc GR
H20C H -0.1867 0.7665 0.3632 0.063 Uiso 1 1 calc GR
C21 C -0.15681(15) 0.97014(14) 0.32502(13) 0.0470(4) Uani 1 1 d .
H21A H -0.1462 0.9261 0.3900 0.070 Uiso 1 1 calc GR
H21B H -0.2511 0.9858 0.3166 0.070 Uiso 1 1 calc GR
H21C H -0.1045 1.0364 0.3050 0.070 Uiso 1 1 calc GR
H2 H 0.047(2) 0.8115(8) 0.3074(13) 0.056 Uiso 1 1 d DR
H4 H 0.468(2) 0.6384(9) 0.2113(14) 0.056 Uiso 1 1 d DR
C22 C -0.11327(15) 0.97844(13) 0.16587(11) 0.0430(4) Uani 1 1 d .
H22A H -0.0509 1.0393 0.1462 0.064 Uiso 1 1 calc GR
H22B H -0.2038 1.0034 0.1534 0.064 Uiso 1 1 calc GR
H22C H -0.0885 0.9359 0.1320 0.064 Uiso 1 1 calc GR
O4 O 0.08916(9) 0.66424(7) 0.34717(6) 0.0301(2) Uani 1 1 d .
O5 O 0.23714(10) 0.35072(8) 0.44430(7) 0.0372(2) Uani 1 1 d .
O6 O 0.33869(8) 0.42903(7) 0.23848(6) 0.02768(19) Uani 1 1 d .
N3 N 0.13027(10) 0.52696(8) 0.30647(7) 0.0223(2) Uani 1 1 d .
N4 N 0.46967(10) 0.57307(8) 0.21487(7) 0.0232(2) Uani 1 1 d D
C23 C 0.07759(12) 0.42021(9) 0.33191(8) 0.0229(2) Uani 1 1 d .
C24 C -0.04185(12) 0.41275(10) 0.40021(8) 0.0248(2) Uani 1 1 d .
C25 C -0.04948(12) 0.50319(10) 0.40882(8) 0.0263(3) Uani 1 1 d .
H25 H -0.1165 0.5188 0.4457 0.032 Uiso 1 1 calc R
C26 C 0.06099(12) 0.57576(9) 0.35300(8) 0.0231(2) Uani 1 1 d .
C27 C -0.12411(13) 0.31361(11) 0.45017(9) 0.0326(3) Uani 1 1 d .
H27A H -0.1501 0.2862 0.4065 0.049 Uiso 1 1 calc GR
H27B H -0.2042 0.3284 0.4808 0.049 Uiso 1 1 calc GR
H27C H -0.0722 0.2609 0.4961 0.049 Uiso 1 1 calc GR
C28 C 0.02755(12) 0.40316(10) 0.25357(8) 0.0265(3) Uani 1 1 d .
H28 H -0.0129 0.4597 0.2066 0.032 Uiso 1 1 calc R
C29 C 0.03852(14) 0.31063(11) 0.24832(9) 0.0323(3) Uani 1 1 d .
H29 H -0.0022 0.3002 0.2013 0.039 Uiso 1 1 calc R
C30 C 0.11141(14) 0.22530(11) 0.31303(10) 0.0349(3) Uani 1 1 d .
H30 H 0.1142 0.1595 0.3086 0.042 Uiso 1 1 calc R
C31 C 0.17467(14) 0.23658(10) 0.37872(10) 0.0334(3) Uani 1 1 d .
H31 H 0.2212 0.1787 0.4195 0.040 Uiso 1 1 calc R
C32 C 0.17401(12) 0.33541(10) 0.38922(9) 0.0273(3) Uani 1 1 d .
C33 C 0.23264(11) 0.58658(9) 0.23274(8) 0.0222(2) Uani 1 1 d .
H33 H 0.2655 0.6461 0.2458 0.027 Uiso 1 1 calc R
C34 C 0.17473(11) 0.63615(9) 0.13923(8) 0.0237(2) Uani 1 1 d .
C35 C 0.09361(13) 0.72260(10) 0.12151(9) 0.0280(3) Uani 1 1 d .
H35 H 0.0782 0.7497 0.1665 0.034 Uiso 1 1 calc R
C36 C 0.03519(13) 0.76956(11) 0.03918(9) 0.0316(3) Uani 1 1 d .
H36 H -0.0207 0.8280 0.0282 0.038 Uiso 1 1 calc R
C37 C 0.05831(14) 0.73129(11) -0.02699(9) 0.0326(3) Uani 1 1 d .
H37 H 0.0188 0.7636 -0.0837 0.039 Uiso 1 1 calc R
C38 C 0.13870(16) 0.64626(12) -0.01037(10) 0.0377(3) Uani 1 1 d .
H38 H 0.1545 0.6200 -0.0559 0.045 Uiso 1 1 calc R
C39 C 0.19706(14) 0.59835(11) 0.07228(9) 0.0330(3) Uani 1 1 d .
H39 H 0.2523 0.5397 0.0830 0.040 Uiso 1 1 calc R
C40 C 0.35281(12) 0.52019(9) 0.23077(8) 0.0222(2) Uani 1 1 d .
C41 C 0.60046(12) 0.53320(10) 0.19901(9) 0.0295(3) Uani 1 1 d .
C42 C 0.70225(13) 0.62148(12) 0.18410(12) 0.0405(3) Uani 1 1 d .
H42A H 0.6796 0.6864 0.1323 0.061 Uiso 1 1 calc GR
H42B H 0.7915 0.6005 0.1708 0.061 Uiso 1 1 calc GR
H42C H 0.7009 0.6341 0.2396 0.061 Uiso 1 1 calc GR
C43 C 0.60222(15) 0.51149(12) 0.11387(11) 0.0393(3) Uani 1 1 d .
H43A H 0.5409 0.4517 0.1258 0.059 Uiso 1 1 calc GR
H43B H 0.6927 0.4944 0.0987 0.059 Uiso 1 1 calc GR
H43C H 0.5742 0.5744 0.0623 0.059 Uiso 1 1 calc GR
C44 C 0.62988(14) 0.43335(12) 0.28356(11) 0.0403(3) Uani 1 1 d .
H44A H 0.6332 0.4504 0.3365 0.060 Uiso 1 1 calc GR
H44B H 0.7159 0.4063 0.2718 0.060 Uiso 1 1 calc GR
H44C H 0.5594 0.3794 0.2964 0.060 Uiso 1 1 calc GR

loop_
_atom_site_aniso_label
_atom_site_aniso_U_11
_atom_site_aniso_U_22
_atom_site_aniso_U_33
_atom_site_aniso_U_23
_atom_site_aniso_U_13
_atom_site_aniso_U_12
O1 0.0269(4) 0.0242(4) 0.0383(5) -0.0171(4) -0.0009(4) 0.0016(3)
O2 0.0230(4) 0.0365(5) 0.0289(4) -0.0167(4) -0.0063(3) 0.0032(4)
O3 0.0223(4) 0.0189(4) 0.0339(4) -0.0119(3) -0.0012(3) 0.0005(3)
N1 0.0172(4) 0.0189(5) 0.0234(5) -0.0095(4) -0.0001(4) -0.0007(3)
N2 0.0173(5) 0.0210(5) 0.0272(5) -0.0104(4) -0.0022(4) 0.0000(4)
C1 0.0187(5) 0.0189(5) 0.0226(5) -0.0080(4) -0.0018(4) -0.0015(4)
C2 0.0165(5) 0.0301(6) 0.0217(5) -0.0096(5) -0.0033(4) -0.0014(4)
C3 0.0182(5) 0.0313(6) 0.0242(5) -0.0141(5) -0.0023(4) 0.0021(4)
C4 0.0191(5) 0.0241(6) 0.0263(6) -0.0140(5) -0.0055(4) 0.0022(4)
C5 0.0240(6) 0.0341(7) 0.0283(6) -0.0086(5) 0.0010(5) -0.0048(5)
C6 0.0227(5) 0.0244(6) 0.0236(5) -0.0094(5) -0.0024(4) -0.0042(4)
C7 0.0304(6) 0.0259(6) 0.0290(6) -0.0132(5) -0.0013(5) -0.0064(5)
C8 0.0303(6) 0.0205(6) 0.0347(7) -0.0100(5) 0.0008(5) -0.0008(5)
C9 0.0245(6) 0.0238(6) 0.0286(6) -0.0047(5) -0.0018(5) 0.0018(5)
C10 0.0184(5) 0.0276(6) 0.0225(5) -0.0094(5) -0.0002(4) 0.0004(4)
C11 0.0174(5) 0.0191(5) 0.0237(5) -0.0090(4) -0.0004(4) -0.0015(4)
C12 0.0224(5) 0.0203(5) 0.0227(5) -0.0063(4) -0.0014(4) -0.0057(4)
C13 0.0245(6) 0.0355(7) 0.0279(6) -0.0087(5) -0.0032(5) 0.0008(5)
C14 0.0316(7) 0.0419(8) 0.0333(7) -0.0077(6) -0.0108(5) -0.0014(6)
C15 0.0524(9) 0.0387(8) 0.0298(7) -0.0092(6) -0.0153(6) -0.0085(7)
C16 0.0593(9) 0.0321(7) 0.0309(7) -0.0165(6) -0.0064(6) -0.0009(6)
C17 0.0373(7) 0.0243(6) 0.0281(6) -0.0111(5) -0.0040(5) 0.0010(5)
C18 0.0189(5) 0.0223(5) 0.0206(5) -0.0110(4) -0.0006(4) -0.0005(4)
C19 0.0161(5) 0.0295(6) 0.0386(7) -0.0150(5) -0.0029(5) 0.0011(5)
C20 0.0211(6) 0.0391(8) 0.0612(10) -0.0162(7) -0.0046(6) -0.0052(6)
C21 0.0249(7) 0.0585(10) 0.0709(11) -0.0415(9) 0.0041(7) 0.0058(6)
C22 0.0297(7) 0.0465(9) 0.0445(8) -0.0090(7) -0.0160(6) 0.0014(6)
O4 0.0367(5) 0.0216(4) 0.0310(4) -0.0113(4) 0.0041(4) -0.0009(4)
O5 0.0386(5) 0.0355(5) 0.0366(5) -0.0121(4) -0.0163(4) 0.0046(4)
O6 0.0238(4) 0.0215(4) 0.0399(5) -0.0151(4) -0.0020(4) 0.0002(3)
N3 0.0227(5) 0.0181(5) 0.0256(5) -0.0090(4) -0.0001(4) -0.0005(4)
N4 0.0194(5) 0.0209(5) 0.0301(5) -0.0116(4) -0.0020(4) 0.0010(4)
C23 0.0222(5) 0.0185(5) 0.0269(6) -0.0084(4) -0.0025(4) -0.0015(4)
C24 0.0220(6) 0.0264(6) 0.0229(5) -0.0074(5) -0.0025(4) -0.0016(5)
C25 0.0244(6) 0.0275(6) 0.0235(6) -0.0078(5) 0.0008(4) 0.0001(5)
C26 0.0256(6) 0.0195(6) 0.0225(5) -0.0073(4) -0.0016(4) 0.0012(4)
C27 0.0302(7) 0.0310(7) 0.0319(6) -0.0092(5) 0.0017(5) -0.0077(5)
C28 0.0229(6) 0.0283(6) 0.0270(6) -0.0103(5) -0.0028(5) -0.0020(5)
C29 0.0316(7) 0.0356(7) 0.0354(7) -0.0208(6) -0.0007(5) -0.0063(5)
C30 0.0365(7) 0.0242(6) 0.0464(8) -0.0183(6) 0.0043(6) -0.0042(5)
C31 0.0328(7) 0.0212(6) 0.0412(7) -0.0084(5) -0.0031(6) 0.0027(5)
C32 0.0250(6) 0.0233(6) 0.0297(6) -0.0071(5) -0.0047(5) 0.0008(5)
C33 0.0201(5) 0.0195(5) 0.0265(6) -0.0094(4) -0.0005(4) -0.0005(4)
C34 0.0204(5) 0.0231(6) 0.0260(6) -0.0091(5) 0.0000(4) -0.0013(4)
C35 0.0276(6) 0.0280(6) 0.0266(6) -0.0102(5) 0.0002(5) 0.0046(5)
C36 0.0275(6) 0.0325(7) 0.0309(6) -0.0095(5) -0.0029(5) 0.0072(5)
C37 0.0313(7) 0.0367(7) 0.0284(6) -0.0116(5) -0.0071(5) 0.0019(5)
C38 0.0461(8) 0.0398(8) 0.0330(7) -0.0200(6) -0.0093(6) 0.0073(6)
C39 0.0379(7) 0.0311(7) 0.0332(7) -0.0161(6) -0.0070(5) 0.0079(6)
C40 0.0219(5) 0.0214(6) 0.0241(5) -0.0103(4) -0.0023(4) 0.0011(4)
C41 0.0190(6) 0.0264(6) 0.0414(7) -0.0132(5) 0.0005(5) 0.0025(5)
C42 0.0224(6) 0.0335(7) 0.0656(10) -0.0217(7) 0.0022(6) -0.0021(5)
C43 0.0362(7) 0.0365(8) 0.0462(8) -0.0208(6) 0.0111(6) -0.0009(6)
C44 0.0279(7) 0.0340(7) 0.0521(9) -0.0104(7) -0.0092(6) 0.0072(6)

loop_
_atom_type_symbol
_atom_type_description
_atom_type_scat_dispersion_real
_atom_type_scat_dispersion_imag
_atom_type_scat_source
C C 0.0181 0.0091 'International Tables Vol C Tables 4.2.6.8 and 6.1.1.4'
H H 0.0000 0.0000 'International Tables Vol C Tables 4.2.6.8 and 6.1.1.4'
N N 0.0311 0.0180 'International Tables Vol C Tables 4.2.6.8 and 6.1.1.4'
O O 0.0492 0.0322 'International Tables Vol C Tables 4.2.6.8 and 6.1.1.4'

loop_
_exptl_crystal_face_index_h
_exptl_crystal_face_index_k
_exptl_crystal_face_index_l
_exptl_crystal_face_perp_dist
2 0 -9 0.0804
-2 0 9 0.0804
-4 -7 -7 0.1090
3 6 8 0.1126
-6 1 -2 0.0838
6 -2 2 0.0624
1 -9 -4 0.0783
1 9 5 0.1393
-4 7 2 0.1173
-4 3 -7 0.1085
-1 6 -4 0.1336
3 -3 7 0.0620
1 -7 3 0.0653
-2 -8 -1 0.0898
5 -1 -7 0.0784
-5 0 6 0.0768
2 -5 -10 0.0925
-4 2 8 0.0788
-4 7 6 0.1034

loop_
_geom_angle_atom_site_label_1
_geom_angle_atom_site_label_2
_geom_angle_atom_site_label_3
_geom_angle
C1 N1 C11 126.73(9)
C4 N1 C1 112.01(9)
C4 N1 C11 120.89(9)
C18 N2 C19 125.17(10)
N1 C1 C2 101.72(9)
N1 C1 C6 113.74(9)
N1 C1 C10 112.06(9)
C2 C1 C10 103.94(9)
C6 C1 C2 109.63(9)
C6 C1 C10 114.45(10)
C3 C2 C1 109.18(10)
C3 C2 C5 128.76(11)
C5 C2 C1 121.96(11)
C2 C3 C4 110.21(10)
O1 C4 N1 124.74(11)
O1 C4 C3 128.39(11)
N1 C4 C3 106.85(10)
C7 C6 C1 122.04(11)
C6 C7 C8 121.14(12)
C9 C8 C7 122.34(12)
C8 C9 C10 121.82(11)
O2 C10 C1 119.87(11)
O2 C10 C9 123.29(11)
C9 C10 C1 116.55(10)
N1 C11 C12 111.73(9)
N1 C11 C18 110.61(9)
C12 C11 C18 113.02(9)
C13 C12 C11 117.21(11)
C17 C12 C11 123.72(11)
C17 C12 C13 119.05(12)
C14 C13 C12 120.74(13)
C15 C14 C13 119.71(13)
C14 C15 C16 119.98(13)
C15 C16 C17 120.59(14)
C12 C17 C16 119.92(13)
O3 C18 N2 125.00(11)
O3 C18 C11 120.51(10)
N2 C18 C11 114.47(10)
N2 C19 C20 106.46(10)
N2 C19 C21 109.86(11)
N2 C19 C22 108.90(10)
C21 C19 C20 109.47(12)
C22 C19 C20 110.04(12)
C22 C19 C21 111.96(13)
C23 N3 C33 127.77(10)
C26 N3 C23 111.77(9)
C26 N3 C33 120.02(10)
C40 N4 C41 125.21(10)
N3 C23 C24 101.84(9)
N3 C23 C28 113.95(10)
N3 C23 C32 111.67(10)
C24 C23 C32 104.93(9)
C28 C23 C24 108.67(10)
C28 C23 C32 114.51(10)
C25 C24 C23 109.11(10)
C25 C24 C27 128.79(12)
C27 C24 C23 121.97(11)
C24 C25 C26 110.01(11)
O4 C26 N3 124.61(11)
O4 C26 C25 128.24(11)
N3 C26 C25 107.15(10)
C29 C28 C23 121.47(12)
C28 C29 C30 121.38(13)
C31 C30 C29 122.01(12)
C30 C31 C32 121.66(12)
O5 C32 C23 119.65(11)
O5 C32 C31 123.45(12)
C31 C32 C23 116.69(11)
N3 C33 C34 111.64(9)
N3 C33 C40 112.42(9)
C40 C33 C34 111.41(9)
C35 C34 C33 117.85(11)
C39 C34 C33 123.44(11)
C39 C34 C35 118.71(12)
C36 C35 C34 120.84(12)
C37 C36 C35 119.91(12)
C38 C37 C36 119.73(12)
C37 C38 C39 120.69(13)
C34 C39 C38 120.12(12)
O6 C40 N4 125.18(11)
O6 C40 C33 121.31(11)
N4 C40 C33 113.40(10)
N4 C41 C42 105.67(10)
N4 C41 C43 109.73(11)
N4 C41 C44 110.01(11)
C42 C41 C44 109.82(12)
C43 C41 C42 110.32(12)
C43 C41 C44 111.15(12)

loop_
_geom_bond_atom_site_label_1
_geom_bond_atom_site_label_2
_geom_bond_distance
O1 C4 1.2302(15)
O2 C10 1.2159(15)
O3 C18 1.2310(14)
N1 C1 1.4571(14)
N1 C4 1.3669(14)
N1 C11 1.4660(14)
N2 C18 1.3361(15)
N2 C19 1.4772(15)
C1 C2 1.5370(15)
C1 C6 1.5045(16)
C1 C10 1.5577(16)
C2 C3 1.3288(18)
C2 C5 1.4898(17)
C3 C4 1.4666(16)
C6 C7 1.3315(18)
C7 C8 1.4520(18)
C8 C9 1.3363(19)
C9 C10 1.4626(17)
C11 C12 1.5257(16)
C11 C18 1.5274(15)
C12 C13 1.3968(17)
C12 C17 1.3817(18)
C13 C14 1.3856(19)
C14 C15 1.377(2)
C15 C16 1.380(2)
C16 C17 1.3907(19)
C19 C20 1.5223(19)
C19 C21 1.5218(19)
C19 C22 1.520(2)
O4 C26 1.2287(15)
O5 C32 1.2166(16)
O6 C40 1.2307(15)
N3 C23 1.4562(15)
N3 C26 1.3629(15)
N3 C33 1.4672(14)
N4 C40 1.3384(16)
N4 C41 1.4741(15)
C23 C24 1.5401(16)
C23 C28 1.4996(17)
C23 C32 1.5508(16)
C24 C25 1.3260(18)
C24 C27 1.4873(17)
C25 C26 1.4689(16)
C28 C29 1.3309(19)
C29 C30 1.453(2)
C30 C31 1.338(2)
C31 C32 1.4561(19)
C33 C34 1.5303(16)
C33 C40 1.5281(15)
C34 C35 1.3938(17)
C34 C39 1.3892(18)
C35 C36 1.3853(18)
C36 C37 1.3831(19)
C37 C38 1.376(2)
C38 C39 1.3901(19)
C41 C42 1.5296(19)
C41 C43 1.522(2)
C41 C44 1.5319(19)

loop_
_exptl_oxdiff_crystal_face_indexfrac_h
_exptl_oxdiff_crystal_face_indexfrac_k
_exptl_oxdiff_crystal_face_indexfrac_l
_exptl_oxdiff_crystal_face_x
_exptl_oxdiff_crystal_face_y
_exptl_oxdiff_crystal_face_z
2.0061 -0.0048 -8.5030 -0.9350 -0.2725 0.0174
-2.0061 0.0048 8.5030 0.9350 0.2725 -0.0174
-3.9952 -6.9938 -6.9989 -0.1027 -0.0171 1.0338
2.9939 5.9958 8.4999 0.3584 0.0756 -0.9058
-5.9911 1.0105 -2.4998 -0.1533 0.7775 0.5324
5.9908 -2.0105 2.0000 0.1734 -0.8466 -0.4485
0.9961 -9.0024 -4.4985 0.1515 -0.7418 0.6646
1.0010 8.9990 5.4984 -0.1071 0.5057 -0.8701
-3.9925 7.0075 1.9991 -0.1779 0.9579 -0.1885
-3.9877 3.0063 -6.5021 -0.7676 0.6566 0.2998
-0.9910 6.0013 -3.5029 -0.7613 0.5097 -0.2603
2.9886 -3.0045 6.5024 0.7970 -0.5366 -0.2088
0.9907 -7.0014 3.0031 0.7814 -0.5787 0.3442
-2.0035 -7.9965 -0.9972 0.5288 -0.3013 0.7833
5.0005 -1.0099 -6.5027 -0.7452 -0.6920 -0.2303
-5.0009 0.0098 6.0029 0.7653 0.6229 0.3142
2.0031 -5.0049 -9.5016 -0.6799 -0.6122 0.4020
-4.0016 2.0082 7.5024 0.7473 0.6430 0.0436
-3.9963 7.0080 6.0003 0.2344 0.9732 -0.2824
